data_1569992
loop_
_publ_author_name
'Mitchell, Travis B.'
'Zhang, Xiaotong'
'Jerozal, Ronald T.'
'Chen, Yu Sheng'
'Wang, SuYin'
'Benedict, Jason B.'

_publ_section_title
;
 Development of a scalar-based geometric parameterization approach for the
 crystal structure landscape of dithienylethene-based crystalline solids.
;
_journal_issue 6
_journal_name_full IUCrJ
_journal_paper_doi 10.1107/S2052252523008060
_journal_volume 10
_journal_year 2023
_chemical_formula_moiety 'C34 H28 N2 S2, C10 H5 O8, C5 H2 O4'
_chemical_formula_sum 'C49 H35 N2 O12 S2'
_chemical_formula_weight 907.91
_space_group_crystal_system monoclinic
_space_group_IT_number 14
_space_group_name_Hall '-P 2ybc'
_space_group_name_H-M_alt 'P 1 21/c 1'
_atom_sites_solution_hydrogens mixed
_atom_sites_solution_primary dual
_audit_creation_date 2022-04-17
_audit_creation_method
;
Olex2 1.5
(compiled 2022.04.07 svn.rca3783a0 for OlexSys, GUI svn.r6498)
;
_cell_angle_alpha 90
_cell_angle_beta 101.6800(10)
_cell_angle_gamma 90
_cell_formula_units_Z 4
_cell_length_a 9.6987(2)
_cell_length_b 20.7245(5)
_cell_length_c 22.9341(6)
_cell_measurement_reflns_used 6590
_cell_measurement_temperature 90.00
_cell_measurement_theta_max 23.78
_cell_measurement_theta_min 2.36
_cell_volume 4514.32(19)
_computing_cell_refinement 'SAINT V8.40B (Bruker AXS, 2016)'
_computing_data_reduction 'SAINT V8.40B (Bruker AXS, 2016)'
_computing_molecular_graphics 'Olex2 1.5 (Dolomanov et al., 2009)'
_computing_publication_material 'Olex2 1.5 (Dolomanov et al., 2009)'
_computing_structure_refinement 'SHELXL 2019/2 (Sheldrick, 2015)'
_computing_structure_solution 'SHELXT 2018/2 (Sheldrick, 2018)'
_diffrn_ambient_temperature 90.00
_diffrn_measured_fraction_theta_full 1.000
_diffrn_measured_fraction_theta_max 0.998
_diffrn_measurement_device_type 'Bruker APEX-II CCD'
_diffrn_measurement_method '\f and \w scans'
_diffrn_radiation_type MoK\a
_diffrn_radiation_wavelength 0.71073
_diffrn_reflns_av_R_equivalents 0.0789
_diffrn_reflns_av_unetI/netI 0.0641
_diffrn_reflns_Laue_measured_fraction_full 1.000
_diffrn_reflns_Laue_measured_fraction_max 0.998
_diffrn_reflns_limit_h_max 12
_diffrn_reflns_limit_h_min -10
_diffrn_reflns_limit_k_max 25
_diffrn_reflns_limit_k_min -25
_diffrn_reflns_limit_l_max 28
_diffrn_reflns_limit_l_min -28
_diffrn_reflns_number 57175
_diffrn_reflns_point_group_measured_fraction_full 1.000
_diffrn_reflns_point_group_measured_fraction_max 0.998
_diffrn_reflns_theta_full 25.242
_diffrn_reflns_theta_max 26.401
_diffrn_reflns_theta_min 1.337
_diffrn_source_current 24.0
_diffrn_source_power 1.2
_diffrn_source_voltage 50.0
_diffrn_standards_number 0
_exptl_absorpt_coefficient_mu 0.184
_exptl_absorpt_correction_T_max 0.7454
_exptl_absorpt_correction_T_min 0.7117
_exptl_absorpt_correction_type multi-scan
_exptl_absorpt_process_details
;
SADABS-2016/2 (Bruker,2016/2) was used for absorption correction.
wR2(int) was 0.1841 before and 0.0535 after correction.
The Ratio of minimum to maximum transmission is 0.9548.
The \l/2 correction factor is Not present.
;
_exptl_crystal_colour green
_exptl_crystal_colour_primary green
_exptl_crystal_density_diffrn 1.336
_exptl_crystal_description prism
_exptl_crystal_F_000 1884
_exptl_crystal_size_max 0.12
_exptl_crystal_size_mid 0.06
_exptl_crystal_size_min 0.04
_refine_diff_density_max 0.461
_refine_diff_density_min -0.404
_refine_diff_density_rms 0.057
_refine_ls_extinction_method none
_refine_ls_goodness_of_fit_ref 1.022
_refine_ls_hydrogen_treatment mixed
_refine_ls_matrix_type full
_refine_ls_number_parameters 631
_refine_ls_number_reflns 9238
_refine_ls_number_restraints 5
_refine_ls_restrained_S_all 1.023
_refine_ls_R_factor_all 0.0923
_refine_ls_R_factor_gt 0.0519
_refine_ls_shift/su_max 0.000
_refine_ls_shift/su_mean 0.000
_refine_ls_structure_factor_coef Fsqd
_refine_ls_weighting_details 'w=1/[\s^2^(Fo^2^)+(0.0438P)^2^+2.8563P] where P=(Fo^2^+2Fc^2^)/3'
_refine_ls_weighting_scheme calc
_refine_ls_wR_factor_gt 0.1034
_refine_ls_wR_factor_ref 0.1180
_reflns_Friedel_coverage 0.000
_reflns_number_gt 6215
_reflns_number_total 9238
_reflns_threshold_expression 'I > 2\s(I)'
_cod_data_source_file yc5044.cif
_cod_data_source_block dte-5
_cod_database_code 1569992
_shelx_shelxl_version_number 2019/2
_shelx_space_group_comment
;
The symmetry employed for this shelxl refinement is uniquely defined
by the following loop, which should always be used as a source of
symmetry information in preference to the above space-group names.
They are only intended as comments.
;
_shelx_estimated_absorpt_t_max 0.993
_shelx_estimated_absorpt_t_min 0.978
_olex2_refinement_description
;
1. Fixed Uiso
 At 1.2 times of:
  All C(H) groups, All O(H) groups, All O(H,H,H,H,H) groups
 At 1.5 times of:
  All C(H,H,H) groups
2. Restrained distances
 N1-H1
 0.88 with sigma of 0.02
 O3-H3a
 0.84 with sigma of 0.02
 O7-H7a
 0.84 with sigma of 0.02
 O5-H5a
 0.84 with sigma of 0.02
 N2-H2
 0.88 with sigma of 0.02
3. Others
 Sof(O10A)=Sof(O11A)=Sof(H11A)=Sof(O12A)=1-FVAR(1)
 Sof(O10)=Sof(H10)=Sof(O11)=Sof(O12)=FVAR(1)
4.a Riding coordinates:
 O10(H10), O11A(H11A)
4.b Aromatic/amide H refined with riding coordinates:
 C3(H3), C4(H4), C5(H5), C6(H6), C7(H7), C9(H9), C14(H14), C15(H15), C16(H16),
 C17(H17), C20(H20), C21(H21), C22(H22), C23(H23), C24(H24), C26(H26), C31(H31),
  C32(H32), C33(H33), C34(H34), C36(H36), C39(H39), C47(H47)
4.c Idealised Me refined as rotating group:
 C12(H12a,H12b,H12c), C29(H29a,H29b,H29c)
;
_platon_squeeze_void_probe_radius 1.20
_olex2_submission_special_instructions 'No special instructions were received'

loop_
_space_group_symop_operation_xyz
'x, y, z'
'-x, y+1/2, -z+1/2'
'-x, -y, -z'
'x, -y-1/2, z-1/2'

loop_
_atom_site_label
_atom_site_type_symbol
_atom_site_fract_x
_atom_site_fract_y
_atom_site_fract_z
_atom_site_U_iso_or_equiv
_atom_site_adp_type
_atom_site_occupancy
_atom_site_site_symmetry_order
_atom_site_calc_flag
_atom_site_refinement_flags_posn
_atom_site_refinement_flags_adp
_atom_site_refinement_flags_occupancy
_atom_site_disorder_assembly
_atom_site_disorder_group
S1 S -0.14749(8) 0.28773(3) 0.28157(3) 0.03515(19) Uani 1 1 d . . . . .
S2 S 0.40518(9) 0.32119(3) 0.27207(3) 0.03811(19) Uani 1 1 d . . . . .
N1 N 0.1231(2) 0.13683(10) 0.45741(10) 0.0223(5) Uani 1 1 d D . . . .
N2 N 0.8210(2) 0.28595(11) 0.46054(11) 0.0347(6) Uani 1 1 d D . . . .
C1 C 0.0398(3) 0.46154(13) 0.29057(11) 0.0294(6) Uani 1 1 d . . . . .
C2 C -0.0724(3) 0.51135(14) 0.27680(12) 0.0338(7) Uani 1 1 d . . . . .
C3 C -0.1743(3) 0.51771(17) 0.31114(15) 0.0539(10) Uani 1 1 d . . . . .
H3 H -0.168259 0.492108 0.345924 0.065 Uiso 1 1 calc R U . . .
C4 C -0.2845(4) 0.5609(2) 0.29533(19) 0.0824(15) Uani 1 1 d . . . . .
H4 H -0.353996 0.564962 0.318961 0.099 Uiso 1 1 calc R U . . .
C5 C -0.2921(4) 0.5982(2) 0.24460(18) 0.0771(14) Uani 1 1 d . . . . .
H5 H -0.367989 0.627548 0.233184 0.093 Uiso 1 1 calc R U . . .
C6 C -0.1912(3) 0.59310(16) 0.21069(15) 0.0487(9) Uani 1 1 d . . . . .
H6 H -0.197097 0.619075 0.176146 0.058 Uiso 1 1 calc R U . . .
C7 C -0.0810(3) 0.55025(13) 0.22674(12) 0.0339(7) Uani 1 1 d . . . . .
H7 H -0.010575 0.547308 0.203452 0.041 Uiso 1 1 calc R U . . .
C8 C -0.0093(3) 0.39422(13) 0.29653(12) 0.0313(6) Uani 1 1 d . . . . .
C9 C 0.0622(3) 0.35015(12) 0.33978(11) 0.0244(6) Uani 1 1 d . . . . .
H9 H 0.144877 0.361404 0.367861 0.029 Uiso 1 1 calc R U . . .
C10 C 0.0022(2) 0.29007(12) 0.33766(11) 0.0227(5) Uani 1 1 d . . . . .
C11 C -0.1273(3) 0.36677(14) 0.26204(12) 0.0375(7) Uani 1 1 d . . . . .
C12 C -0.2322(4) 0.39429(17) 0.21049(14) 0.0586(11) Uani 1 1 d . . . . .
H12A H -0.285793 0.359079 0.187995 0.088 Uiso 1 1 calc R U . . .
H12B H -0.182181 0.418385 0.184381 0.088 Uiso 1 1 calc R U . . .
H12C H -0.296719 0.423286 0.225561 0.088 Uiso 1 1 calc R U . . .
C13 C 0.0463(2) 0.23530(11) 0.37674(11) 0.0203(5) Uani 1 1 d . . . . .
C14 C 0.1695(2) 0.23865(12) 0.42021(12) 0.0257(6) Uani 1 1 d . . . . .
H14 H 0.228697 0.275432 0.422169 0.031 Uiso 1 1 calc R U . . .
C15 C 0.2057(2) 0.18948(12) 0.45998(12) 0.0264(6) Uani 1 1 d . . . . .
H15 H 0.289450 0.192398 0.489611 0.032 Uiso 1 1 calc R U . . .
C16 C 0.0069(2) 0.13015(12) 0.41458(11) 0.0226(6) Uani 1 1 d . . . . .
H16 H -0.047981 0.091949 0.412604 0.027 Uiso 1 1 calc R U . . .
C17 C -0.0326(3) 0.17850(12) 0.37371(11) 0.0227(5) Uani 1 1 d . . . . .
H17 H -0.114005 0.173317 0.343149 0.027 Uiso 1 1 calc R U . . .
C18 C 0.1781(3) 0.47647(12) 0.29621(11) 0.0246(6) Uani 1 1 d . . . . .
C19 C 0.2292(2) 0.54439(12) 0.30492(11) 0.0235(6) Uani 1 1 d . . . . .
C20 C 0.3195(3) 0.57024(12) 0.27074(12) 0.0267(6) Uani 1 1 d . . . . .
H20 H 0.350435 0.544255 0.241760 0.032 Uiso 1 1 calc R U . . .
C21 C 0.3641(3) 0.63368(13) 0.27893(13) 0.0338(7) Uani 1 1 d . . . . .
H21 H 0.422774 0.651445 0.254500 0.041 Uiso 1 1 calc R U . . .
C22 C 0.3240(3) 0.67132(13) 0.32231(13) 0.0359(7) Uani 1 1 d . . . . .
H22 H 0.356879 0.714473 0.328329 0.043 Uiso 1 1 calc R U . . .
C23 C 0.2366(3) 0.64622(14) 0.35670(13) 0.0362(7) Uani 1 1 d . . . . .
H23 H 0.209044 0.671981 0.386651 0.043 Uiso 1 1 calc R U . . .
C24 C 0.1884(3) 0.58343(13) 0.34779(12) 0.0305(6) Uani 1 1 d . . . . .
H24 H 0.126525 0.566719 0.371320 0.037 Uiso 1 1 calc R U . . .
C25 C 0.2857(3) 0.42554(12) 0.29630(11) 0.0269(6) Uani 1 1 d . . . . .
C26 C 0.4077(3) 0.41702(12) 0.34235(12) 0.0257(6) Uani 1 1 d . . . . .
H26 H 0.435689 0.446931 0.373914 0.031 Uiso 1 1 calc R U . . .
C27 C 0.4804(3) 0.36154(12) 0.33657(12) 0.0268(6) Uani 1 1 d . . . . .
C28 C 0.2741(3) 0.37826(13) 0.25334(12) 0.0331(7) Uani 1 1 d . . . . .
C29 C 0.1682(4) 0.37222(16) 0.19656(13) 0.0495(9) Uani 1 1 d . . . . .
H29A H 0.214791 0.357191 0.164932 0.074 Uiso 1 1 calc R U . . .
H29B H 0.124643 0.414341 0.185643 0.074 Uiso 1 1 calc R U . . .
H29C H 0.095499 0.341146 0.201817 0.074 Uiso 1 1 calc R U . . .
C30 C 0.6010(3) 0.33471(12) 0.37813(12) 0.0278(6) Uani 1 1 d . . . . .
C31 C 0.7110(3) 0.37435(12) 0.40597(13) 0.0313(7) Uani 1 1 d . . . . .
H31 H 0.709933 0.419035 0.396651 0.038 Uiso 1 1 calc R U . . .
C32 C 0.8206(3) 0.34897(13) 0.44674(13) 0.0342(7) Uani 1 1 d . . . . .
H32 H 0.896227 0.375891 0.465211 0.041 Uiso 1 1 calc R U . . .
C33 C 0.7178(3) 0.24573(13) 0.43437(13) 0.0326(7) Uani 1 1 d . . . . .
H33 H 0.721274 0.201370 0.445009 0.039 Uiso 1 1 calc R U . . .
C34 C 0.6086(3) 0.26863(12) 0.39270(13) 0.0292(6) Uani 1 1 d . . . . .
H34 H 0.537375 0.239972 0.373384 0.035 Uiso 1 1 calc R U . . .
O1 O 0.15288(15) 0.44436(7) 0.05522(7) 0.0184(4) Uani 1 1 d . . . . .
O2 O 0.21095(15) 0.51778(7) 0.12654(7) 0.0181(4) Uani 1 1 d . . . . .
O3 O 0.50248(16) 0.28625(8) 0.04513(8) 0.0259(4) Uani 1 1 d D . . . .
O4 O 0.73232(16) 0.30715(8) 0.07405(8) 0.0268(4) Uani 1 1 d . . . . .
O5 O 0.90758(15) 0.45893(8) 0.08324(8) 0.0234(4) Uani 1 1 d D . . . .
O6 O 0.81109(16) 0.40799(8) -0.00158(8) 0.0224(4) Uani 1 1 d . . . . .
O7 O 0.38082(16) 0.60843(7) 0.13183(7) 0.0190(4) Uani 1 1 d D . . . .
O8 O 0.55012(16) 0.63336(7) 0.08472(8) 0.0238(4) Uani 1 1 d . . . . .
C35 C 0.3937(2) 0.47203(10) 0.08302(10) 0.0132(5) Uani 1 1 d . . . . .
C36 C 0.4346(2) 0.40920(11) 0.07359(10) 0.0149(5) Uani 1 1 d . . . . .
H36 H 0.368379 0.375342 0.073080 0.018 Uiso 1 1 calc R U . . .
C37 C 0.5685(2) 0.39396(10) 0.06489(10) 0.0132(5) Uani 1 1 d . . . . .
C38 C 0.6634(2) 0.44423(10) 0.06299(10) 0.0136(5) Uani 1 1 d . . . . .
C39 C 0.6253(2) 0.50668(10) 0.07430(10) 0.0133(5) Uani 1 1 d . . . . .
H39 H 0.691680 0.540377 0.074305 0.016 Uiso 1 1 calc R U . . .
C40 C 0.4927(2) 0.52210(10) 0.08573(10) 0.0138(5) Uani 1 1 d . . . . .
C41 C 0.2416(2) 0.47977(10) 0.08863(10) 0.0143(5) Uani 1 1 d . . . . .
C42 C 0.6097(2) 0.32426(11) 0.06106(10) 0.0181(5) Uani 1 1 d . . . . .
C43 C 0.8022(2) 0.43356(10) 0.04492(10) 0.0139(5) Uani 1 1 d . . . . .
C44 C 0.4741(2) 0.59280(11) 0.09972(10) 0.0160(5) Uani 1 1 d . . . . .
O9 O 0.45208(18) 0.67173(8) 0.47900(8) 0.0289(4) Uani 1 1 d . . . . .
C45 C 0.5525(3) 0.63535(12) 0.47802(14) 0.0323(7) Uani 1 1 d . . . . .
C46 C 0.5325(2) 0.56472(11) 0.48966(11) 0.0169(5) Uani 1 1 d . . . . .
C47 C 0.3945(2) 0.54433(11) 0.48699(10) 0.0161(5) Uani 1 1 d . . . . .
H47 H 0.321071 0.575283 0.477791 0.019 Uiso 1 1 calc R U . . .
C48 C 0.3590(2) 0.48103(10) 0.49711(10) 0.0160(5) Uani 1 1 d . . . . .
C49 C 0.2032(2) 0.46755(12) 0.49153(11) 0.0223(6) Uani 1 1 d . . . . .
O10 O 0.6569(9) 0.6481(4) 0.4515(5) 0.092(4) Uani 0.517(6) 1 d . . P A 1
H10 H 0.728844 0.628059 0.468870 0.111 Uiso 0.517(6) 1 d R U P A 1
O11 O 0.1491(3) 0.49767(18) 0.5307(2) 0.0320(15) Uani 0.517(6) 1 d . . P A 1
O12 O 0.1480(7) 0.4251(4) 0.4603(4) 0.077(3) Uani 0.517(6) 1 d . . P A 1
O10A O 0.6684(7) 0.6620(4) 0.4854(4) 0.050(2) Uani 0.483(6) 1 d . . P A 2
H1 H 0.143(3) 0.1077(13) 0.4871(11) 0.060 Uiso 1 1 d D U . . .
H2 H 0.894(3) 0.2701(15) 0.4915(12) 0.060 Uiso 1 1 d D U . . .
H3A H 0.524(3) 0.2459(10) 0.0390(14) 0.060 Uiso 1 1 d D U . . .
H5A H 0.985(2) 0.4531(16) 0.0717(14) 0.060 Uiso 1 1 d D U . . .
H7A H 0.326(3) 0.5760(12) 0.1344(14) 0.060 Uiso 1 1 d D U . . .
O11A O 0.1230(3) 0.51944(16) 0.4805(2) 0.0268(15) Uani 0.483(6) 1 d . . P A 2
H11A H 0.038373 0.508693 0.477692 0.032 Uiso 0.483(6) 1 d R U P A 2
O12A O 0.1465(5) 0.4153(2) 0.4920(3) 0.0298(15) Uani 0.483(6) 1 d . . P A 2

loop_
_atom_site_aniso_label
_atom_site_aniso_U_11
_atom_site_aniso_U_22
_atom_site_aniso_U_33
_atom_site_aniso_U_23
_atom_site_aniso_U_13
_atom_site_aniso_U_12
S1 0.0413(4) 0.0342(4) 0.0249(4) 0.0063(3) -0.0053(3) -0.0183(3)
S2 0.0598(5) 0.0218(4) 0.0366(4) -0.0062(3) 0.0190(4) -0.0038(3)
N1 0.0177(10) 0.0158(11) 0.0360(13) 0.0038(9) 0.0115(10) 0.0020(8)
N2 0.0327(13) 0.0291(14) 0.0467(16) -0.0064(12) 0.0189(11) 0.0077(11)
C1 0.0358(15) 0.0289(15) 0.0211(14) 0.0090(12) 0.0003(12) -0.0080(12)
C2 0.0262(14) 0.0385(17) 0.0334(16) 0.0155(13) -0.0016(12) -0.0078(12)
C3 0.0358(17) 0.072(2) 0.057(2) 0.0405(19) 0.0161(16) 0.0049(16)
C4 0.043(2) 0.123(4) 0.091(3) 0.068(3) 0.036(2) 0.029(2)
C5 0.0360(19) 0.107(3) 0.093(3) 0.066(3) 0.024(2) 0.029(2)
C6 0.0257(15) 0.066(2) 0.053(2) 0.0357(18) 0.0043(14) 0.0020(15)
C7 0.0256(14) 0.0378(17) 0.0352(16) 0.0149(13) -0.0012(12) -0.0088(12)
C8 0.0329(14) 0.0335(16) 0.0248(14) 0.0080(12) -0.0004(12) -0.0120(12)
C9 0.0260(13) 0.0264(14) 0.0196(13) 0.0026(11) 0.0017(11) -0.0065(11)
C10 0.0244(13) 0.0242(14) 0.0191(13) 0.0011(11) 0.0037(10) -0.0071(11)
C11 0.0459(17) 0.0363(17) 0.0253(15) 0.0152(13) -0.0044(13) -0.0151(14)
C12 0.061(2) 0.061(2) 0.0391(19) 0.0276(17) -0.0242(17) -0.0274(18)
C13 0.0209(12) 0.0206(13) 0.0218(13) -0.0014(11) 0.0097(10) -0.0019(10)
C14 0.0193(12) 0.0195(13) 0.0389(16) 0.0032(12) 0.0070(11) -0.0055(10)
C15 0.0157(12) 0.0222(14) 0.0413(16) 0.0051(12) 0.0054(11) -0.0012(10)
C16 0.0204(13) 0.0192(13) 0.0318(15) -0.0050(11) 0.0140(11) -0.0025(10)
C17 0.0226(12) 0.0222(14) 0.0247(13) -0.0037(11) 0.0081(11) -0.0053(10)
C18 0.0330(14) 0.0220(14) 0.0180(13) 0.0049(11) 0.0034(11) -0.0056(11)
C19 0.0222(12) 0.0220(14) 0.0228(14) 0.0035(11) -0.0035(11) 0.0011(10)
C20 0.0272(13) 0.0223(14) 0.0298(15) 0.0012(11) 0.0037(12) -0.0014(11)
C21 0.0297(14) 0.0241(15) 0.0458(18) 0.0056(13) 0.0035(13) -0.0036(12)
C22 0.0392(16) 0.0189(14) 0.0424(18) -0.0020(13) -0.0085(14) 0.0008(12)
C23 0.0459(17) 0.0288(16) 0.0311(16) -0.0035(13) 0.0011(14) 0.0055(13)
C24 0.0329(15) 0.0303(16) 0.0276(15) 0.0036(12) 0.0046(12) 0.0028(12)
C25 0.0381(15) 0.0185(14) 0.0264(15) 0.0037(11) 0.0123(12) -0.0077(11)
C26 0.0335(14) 0.0161(13) 0.0308(15) 0.0002(11) 0.0142(12) -0.0054(11)
C27 0.0359(15) 0.0157(13) 0.0329(15) 0.0003(11) 0.0166(12) -0.0068(11)
C28 0.0517(18) 0.0237(15) 0.0267(15) 0.0009(12) 0.0148(13) -0.0076(13)
C29 0.078(2) 0.0433(19) 0.0258(16) -0.0002(14) 0.0067(16) -0.0093(17)
C30 0.0322(14) 0.0189(13) 0.0395(16) -0.0028(12) 0.0242(13) -0.0007(11)
C31 0.0354(15) 0.0170(14) 0.0495(18) -0.0035(13) 0.0274(14) -0.0029(12)
C32 0.0304(15) 0.0235(15) 0.0547(19) -0.0124(14) 0.0225(14) -0.0036(12)
C33 0.0356(15) 0.0182(14) 0.0498(18) -0.0016(13) 0.0226(14) 0.0004(12)
C34 0.0329(15) 0.0162(13) 0.0439(17) -0.0046(12) 0.0206(13) -0.0026(11)
O1 0.0083(7) 0.0158(9) 0.0315(10) -0.0051(7) 0.0049(7) -0.0015(6)
O2 0.0138(8) 0.0151(9) 0.0269(9) -0.0035(7) 0.0078(7) 0.0012(7)
O3 0.0139(8) 0.0087(8) 0.0538(12) -0.0041(8) 0.0041(8) 0.0008(7)
O4 0.0118(8) 0.0164(9) 0.0523(12) 0.0033(8) 0.0066(8) 0.0046(7)
O5 0.0079(8) 0.0319(10) 0.0310(10) -0.0091(8) 0.0058(7) -0.0019(7)
O6 0.0160(8) 0.0237(9) 0.0297(10) -0.0061(8) 0.0097(7) -0.0014(7)
O7 0.0157(8) 0.0123(8) 0.0310(10) -0.0048(7) 0.0092(7) 0.0004(6)
O8 0.0226(9) 0.0114(9) 0.0399(11) -0.0005(8) 0.0123(8) -0.0025(7)
C35 0.0093(10) 0.0124(12) 0.0178(12) 0.0015(9) 0.0025(9) 0.0005(9)
C36 0.0122(11) 0.0105(12) 0.0220(13) 0.0013(10) 0.0034(10) -0.0025(9)
C37 0.0104(10) 0.0116(11) 0.0172(12) 0.0008(9) 0.0016(9) 0.0013(9)
C38 0.0107(10) 0.0133(12) 0.0159(12) 0.0002(10) 0.0007(9) 0.0004(9)
C39 0.0101(10) 0.0113(11) 0.0180(12) -0.0003(9) 0.0012(9) -0.0030(9)
C40 0.0122(10) 0.0110(11) 0.0177(12) 0.0007(9) 0.0013(9) 0.0017(9)
C41 0.0118(10) 0.0076(11) 0.0239(13) 0.0032(10) 0.0042(10) 0.0016(9)
C42 0.0163(12) 0.0139(12) 0.0253(13) 0.0015(10) 0.0070(10) -0.0003(10)
C43 0.0106(11) 0.0087(11) 0.0228(13) 0.0019(10) 0.0039(10) 0.0002(9)
C44 0.0118(11) 0.0140(12) 0.0213(13) 0.0002(10) 0.0014(10) 0.0017(9)
O9 0.0304(10) 0.0128(9) 0.0475(12) 0.0034(8) 0.0173(9) 0.0068(8)
C45 0.0226(14) 0.0143(13) 0.0575(19) 0.0064(13) 0.0020(13) -0.0016(11)
C46 0.0156(11) 0.0103(11) 0.0272(14) -0.0004(10) 0.0102(10) 0.0002(9)
C47 0.0132(11) 0.0114(12) 0.0246(13) -0.0020(10) 0.0060(10) 0.0031(9)
C48 0.0122(10) 0.0109(12) 0.0266(13) -0.0035(10) 0.0079(10) -0.0009(9)
C49 0.0173(12) 0.0208(14) 0.0306(15) -0.0069(12) 0.0091(11) -0.0055(11)
O10 0.069(5) 0.026(4) 0.218(11) 0.044(5) 0.112(7) 0.018(3)
O11 0.0183(18) 0.030(2) 0.052(3) -0.020(2) 0.0172(18) -0.0083(15)
O12 0.040(3) 0.106(6) 0.096(6) -0.080(5) 0.042(4) -0.050(3)
O10A 0.011(2) 0.018(3) 0.117(6) 0.005(3) 0.001(3) -0.007(2)
O11A 0.0072(16) 0.012(2) 0.063(4) 0.0024(19) 0.0115(18) -0.0017(14)
O12A 0.010(2) 0.007(2) 0.072(4) 0.007(3) 0.009(3) -0.0014(15)

loop_
_atom_type_symbol
_atom_type_description
_atom_type_scat_dispersion_real
_atom_type_scat_dispersion_imag
_atom_type_scat_source
C C 0.0033 0.0016 'International Tables Vol C Tables 4.2.6.8 and 6.1.1.4'
H H 0.0000 0.0000 'International Tables Vol C Tables 4.2.6.8 and 6.1.1.4'
N N 0.0061 0.0033 'International Tables Vol C Tables 4.2.6.8 and 6.1.1.4'
O O 0.0106 0.0060 'International Tables Vol C Tables 4.2.6.8 and 6.1.1.4'
S S 0.1246 0.1234 'International Tables Vol C Tables 4.2.6.8 and 6.1.1.4'

loop_
_geom_angle_atom_site_label_1
_geom_angle_atom_site_label_2
_geom_angle_atom_site_label_3
_geom_angle
_geom_angle_site_symmetry_1
_geom_angle_site_symmetry_3
_geom_angle_publ_flag
C11 S1 C10 92.52(12) . . ?
C28 S2 C27 92.51(13) . . ?
C15 N1 H1 118(2) . . ?
C16 N1 C15 121.2(2) . . ?
C16 N1 H1 120(2) . . ?
C32 N2 C33 122.1(3) . . ?
C32 N2 H2 118(2) . . ?
C33 N2 H2 119(2) . . ?
C2 C1 C8 115.9(2) . . ?
C18 C1 C2 121.9(2) . . ?
C18 C1 C8 122.2(2) . . ?
C3 C2 C1 121.3(2) . . ?
C3 C2 C7 118.8(3) . . ?
C7 C2 C1 119.8(3) . . ?
C2 C3 H3 119.6 . . ?
C4 C3 C2 120.9(3) . . ?
C4 C3 H3 119.6 . . ?
C3 C4 H4 120.4 . . ?
C3 C4 C5 119.1(3) . . ?
C5 C4 H4 120.4 . . ?
C4 C5 H5 119.7 . . ?
C6 C5 C4 120.7(3) . . ?
C6 C5 H5 119.7 . . ?
C5 C6 H6 120.0 . . ?
C5 C6 C7 120.1(3) . . ?
C7 C6 H6 120.0 . . ?
C2 C7 H7 119.8 . . ?
C6 C7 C2 120.4(3) . . ?
C6 C7 H7 119.8 . . ?
C9 C8 C1 123.1(2) . . ?
C11 C8 C1 125.4(2) . . ?
C11 C8 C9 111.5(2) . . ?
C8 C9 H9 122.7 . . ?
C10 C9 C8 114.5(2) . . ?
C10 C9 H9 122.7 . . ?
C9 C10 S1 109.72(18) . . ?
C9 C10 C13 128.1(2) . . ?
C13 C10 S1 122.15(18) . . ?
C8 C11 S1 111.7(2) . . ?
C8 C11 C12 130.2(3) . . ?
C12 C11 S1 118.1(2) . . ?
C11 C12 H12A 109.5 . . ?
C11 C12 H12B 109.5 . . ?
C11 C12 H12C 109.5 . . ?
H12A C12 H12B 109.5 . . ?
H12A C12 H12C 109.5 . . ?
H12B C12 H12C 109.5 . . ?
C14 C13 C10 120.2(2) . . ?
C14 C13 C17 117.3(2) . . ?
C17 C13 C10 122.4(2) . . ?
C13 C14 H14 119.8 . . ?
C15 C14 C13 120.5(2) . . ?
C15 C14 H14 119.8 . . ?
N1 C15 C14 120.4(2) . . ?
N1 C15 H15 119.8 . . ?
C14 C15 H15 119.8 . . ?
N1 C16 H16 120.0 . . ?
N1 C16 C17 120.0(2) . . ?
C17 C16 H16 120.0 . . ?
C13 C17 H17 119.8 . . ?
C16 C17 C13 120.4(2) . . ?
C16 C17 H17 119.8 . . ?
C1 C18 C19 121.5(2) . . ?
C1 C18 C25 121.3(2) . . ?
C25 C18 C19 117.1(2) . . ?
C20 C19 C18 121.1(2) . . ?
C24 C19 C18 120.6(2) . . ?
C24 C19 C20 118.3(2) . . ?
C19 C20 H20 119.9 . . ?
C21 C20 C19 120.2(3) . . ?
C21 C20 H20 119.9 . . ?
C20 C21 H21 119.7 . . ?
C22 C21 C20 120.6(3) . . ?
C22 C21 H21 119.7 . . ?
C21 C22 H22 120.1 . . ?
C23 C22 C21 119.8(3) . . ?
C23 C22 H22 120.1 . . ?
C22 C23 H23 120.0 . . ?
C22 C23 C24 120.1(3) . . ?
C24 C23 H23 120.0 . . ?
C19 C24 H24 119.5 . . ?
C23 C24 C19 121.0(3) . . ?
C23 C24 H24 119.5 . . ?
C26 C25 C18 124.5(2) . . ?
C28 C25 C18 123.3(2) . . ?
C28 C25 C26 112.1(2) . . ?
C25 C26 H26 123.3 . . ?
C27 C26 C25 113.5(2) . . ?
C27 C26 H26 123.3 . . ?
C26 C27 S2 110.7(2) . . ?
C26 C27 C30 128.1(2) . . ?
C30 C27 S2 121.22(19) . . ?
C25 C28 S2 111.1(2) . . ?
C25 C28 C29 128.7(3) . . ?
C29 C28 S2 120.1(2) . . ?
C28 C29 H29A 109.5 . . ?
C28 C29 H29B 109.5 . . ?
C28 C29 H29C 109.5 . . ?
H29A C29 H29B 109.5 . . ?
H29A C29 H29C 109.5 . . ?
H29B C29 H29C 109.5 . . ?
C31 C30 C27 120.8(2) . . ?
C31 C30 C34 117.7(2) . . ?
C34 C30 C27 121.5(2) . . ?
C30 C31 H31 119.9 . . ?
C32 C31 C30 120.1(2) . . ?
C32 C31 H31 119.9 . . ?
N2 C32 C31 119.9(3) . . ?
N2 C32 H32 120.1 . . ?
C31 C32 H32 120.1 . . ?
N2 C33 H33 120.0 . . ?
N2 C33 C34 120.0(2) . . ?
C34 C33 H33 120.0 . . ?
C30 C34 H34 119.9 . . ?
C33 C34 C30 120.2(3) . . ?
C33 C34 H34 119.9 . . ?
C42 O3 H3A 115(2) . . ?
C43 O5 H5A 110(2) . . ?
C44 O7 H7A 110(2) . . ?
C36 C35 C40 118.93(19) . . ?
C36 C35 C41 115.20(18) . . ?
C40 C35 C41 125.86(19) . . ?
C35 C36 H36 118.7 . . ?
C37 C36 C35 122.7(2) . . ?
C37 C36 H36 118.7 . . ?
C36 C37 C38 118.4(2) . . ?
C36 C37 C42 119.55(19) . . ?
C38 C37 C42 121.95(19) . . ?
C37 C38 C43 122.12(19) . . ?
C39 C38 C37 119.25(19) . . ?
C39 C38 C43 118.49(19) . . ?
C38 C39 H39 118.7 . . ?
C38 C39 C40 122.6(2) . . ?
C40 C39 H39 118.7 . . ?
C35 C40 C44 127.71(19) . . ?
C39 C40 C35 117.89(19) . . ?
C39 C40 C44 114.39(19) . . ?
O1 C41 C35 116.21(19) . . ?
O2 C41 O1 123.90(19) . . ?
O2 C41 C35 119.82(19) . . ?
O3 C42 C37 113.07(18) . . ?
O4 C42 O3 125.4(2) . . ?
O4 C42 C37 121.5(2) . . ?
O5 C43 C38 112.03(19) . . ?
O6 C43 O5 125.5(2) . . ?
O6 C43 C38 122.35(19) . . ?
O7 C44 C40 118.68(19) . . ?
O8 C44 O7 120.9(2) . . ?
O8 C44 C40 120.2(2) . . ?
O9 C45 C46 117.3(2) . . ?
O9 C45 O10 124.9(4) . . ?
O10 C45 C46 114.7(4) . . ?
O10A C45 O9 115.2(4) . . ?
O10A C45 C46 123.8(4) . . ?
C47 C46 C45 116.3(2) . . ?
C47 C46 C48 118.4(2) . 3_666 ?
C48 C46 C45 125.2(2) 3_666 . ?
C46 C47 H47 118.4 . . ?
C48 C47 C46 123.2(2) . . ?
C48 C47 H47 118.4 . . ?
C46 C48 C49 125.8(2) 3_666 . ?
C47 C48 C46 118.34(19) . 3_666 ?
C47 C48 C49 115.89(19) . . ?
O11 C49 C48 113.0(2) . . ?
O12 C49 C48 120.4(4) . . ?
O12 C49 O11 125.5(4) . . ?
O11A C49 C48 113.8(2) . . ?
O12A C49 C48 127.5(3) . . ?
O12A C49 O11A 118.5(3) . . ?
C45 O10 H10 108.9 . . ?
C49 O11A H11A 109.1 . . ?

loop_
_geom_bond_atom_site_label_1
_geom_bond_atom_site_label_2
_geom_bond_distance
_geom_bond_site_symmetry_2
_geom_bond_publ_flag
S1 C10 1.735(2) . ?
S1 C11 1.720(3) . ?
S2 C27 1.727(3) . ?
S2 C28 1.725(3) . ?
N1 C15 1.347(3) . ?
N1 C16 1.344(3) . ?
N1 H1 0.902(18) . ?
N2 C32 1.344(3) . ?
N2 C33 1.347(3) . ?
N2 H2 0.953(18) . ?
C1 C2 1.486(4) . ?
C1 C8 1.489(4) . ?
C1 C18 1.357(4) . ?
C2 C3 1.389(4) . ?
C2 C7 1.391(4) . ?
C3 H3 0.9500 . ?
C3 C4 1.386(5) . ?
C4 H4 0.9500 . ?
C4 C5 1.386(5) . ?
C5 H5 0.9500 . ?
C5 C6 1.372(5) . ?
C6 H6 0.9500 . ?
C6 C7 1.381(4) . ?
C7 H7 0.9500 . ?
C8 C9 1.421(3) . ?
C8 C11 1.376(4) . ?
C9 H9 0.9500 . ?
C9 C10 1.371(3) . ?
C10 C13 1.456(3) . ?
C11 C12 1.507(4) . ?
C12 H12A 0.9800 . ?
C12 H12B 0.9800 . ?
C12 H12C 0.9800 . ?
C13 C14 1.394(3) . ?
C13 C17 1.398(3) . ?
C14 H14 0.9500 . ?
C14 C15 1.365(3) . ?
C15 H15 0.9500 . ?
C16 H16 0.9500 . ?
C16 C17 1.372(3) . ?
C17 H17 0.9500 . ?
C18 C19 1.492(3) . ?
C18 C25 1.484(4) . ?
C19 C20 1.395(4) . ?
C19 C24 1.391(4) . ?
C20 H20 0.9500 . ?
C20 C21 1.385(4) . ?
C21 H21 0.9500 . ?
C21 C22 1.380(4) . ?
C22 H22 0.9500 . ?
C22 C23 1.372(4) . ?
C23 H23 0.9500 . ?
C23 C24 1.384(4) . ?
C24 H24 0.9500 . ?
C25 C26 1.428(4) . ?
C25 C28 1.378(4) . ?
C26 H26 0.9500 . ?
C26 C27 1.369(3) . ?
C27 C30 1.460(4) . ?
C28 C29 1.492(4) . ?
C29 H29A 0.9800 . ?
C29 H29B 0.9800 . ?
C29 H29C 0.9800 . ?
C30 C31 1.395(4) . ?
C30 C34 1.408(3) . ?
C31 H31 0.9500 . ?
C31 C32 1.371(4) . ?
C32 H32 0.9500 . ?
C33 H33 0.9500 . ?
C33 C34 1.360(4) . ?
C34 H34 0.9500 . ?
O1 C41 1.265(3) . ?
O2 C41 1.253(3) . ?
O3 C42 1.297(3) . ?
O3 H3A 0.880(18) . ?
O4 C42 1.219(3) . ?
O5 C43 1.315(3) . ?
O5 H5A 0.854(18) . ?
O6 C43 1.209(3) . ?
O7 C44 1.317(3) . ?
O7 H7A 0.867(18) . ?
O8 C44 1.213(3) . ?
C35 C36 1.391(3) . ?
C35 C40 1.407(3) . ?
C35 C41 1.516(3) . ?
C36 H36 0.9500 . ?
C36 C37 1.389(3) . ?
C37 C38 1.397(3) . ?
C37 C42 1.506(3) . ?
C38 C39 1.385(3) . ?
C38 C43 1.503(3) . ?
C39 H39 0.9500 . ?
C39 C40 1.400(3) . ?
C40 C44 1.519(3) . ?
O9 C45 1.236(3) . ?
C45 C46 1.507(3) . ?
C45 O10 1.310(7) . ?
C45 O10A 1.233(7) . ?
C46 C47 1.393(3) . ?
C46 C48 1.403(3) 3_666 ?
C47 H47 0.9500 . ?
C47 C48 1.388(3) . ?
C48 C49 1.517(3) . ?
C49 O11 1.289(4) . ?
C49 O12 1.190(6) . ?
C49 O11A 1.321(4) . ?
C49 O12A 1.215(6) . ?
O10 H10 0.8402 . ?
O11A H11A 0.8400 . ?

loop_
_geom_hbond_atom_site_label_D
_geom_hbond_atom_site_label_H
_geom_hbond_atom_site_label_A
_geom_hbond_distance_DH
_geom_hbond_distance_HA
_geom_hbond_distance_DA
_geom_hbond_angle_DHA
_geom_hbond_site_symmetry_A
_geom_hbond_publ_flag
N1 H1 O1 0.902(18) 1.884(19) 2.772(3) 168(3) 4_566 yes
O3 H3A O9 0.880(18) 1.620(18) 2.496(2) 173(3) 2_645 yes
O5 H5A O1 0.854(18) 1.753(18) 2.605(2) 174(3) 1_655 yes
O7 H7A O2 0.867(18) 1.627(19) 2.485(2) 170(3) . yes
O11A H11A O11A 0.84 2.08 2.829(7) 148.7 3_566 yes

loop_
_geom_torsion_atom_site_label_1
_geom_torsion_atom_site_label_2
_geom_torsion_atom_site_label_3
_geom_torsion_atom_site_label_4
_geom_torsion
_geom_torsion_site_symmetry_1
_geom_torsion_site_symmetry_2
_geom_torsion_site_symmetry_3
_geom_torsion_site_symmetry_4
_geom_torsion_publ_flag
S1 C10 C13 C14 178.23(19) . . . . ?
S1 C10 C13 C17 -3.3(3) . . . . ?
S2 C27 C30 C31 140.1(2) . . . . ?
S2 C27 C30 C34 -41.6(3) . . . . ?
N1 C16 C17 C13 -0.9(4) . . . . ?
N2 C33 C34 C30 -1.9(4) . . . . ?
C1 C2 C3 C4 -175.0(3) . . . . ?
C1 C2 C7 C6 174.7(3) . . . . ?
C1 C8 C9 C10 -179.0(3) . . . . ?
C1 C8 C11 S1 179.0(2) . . . . ?
C1 C8 C11 C12 1.8(6) . . . . ?
C1 C18 C19 C20 -131.6(3) . . . . ?
C1 C18 C19 C24 48.8(3) . . . . ?
C1 C18 C25 C26 -124.9(3) . . . . ?
C1 C18 C25 C28 50.8(4) . . . . ?
C2 C1 C8 C9 -141.4(3) . . . . ?
C2 C1 C8 C11 38.4(4) . . . . ?
C2 C1 C18 C19 16.4(4) . . . . ?
C2 C1 C18 C25 -166.0(2) . . . . ?
C2 C3 C4 C5 -0.2(7) . . . . ?
C3 C2 C7 C6 -1.8(4) . . . . ?
C3 C4 C5 C6 -0.8(7) . . . . ?
C4 C5 C6 C7 0.4(6) . . . . ?
C5 C6 C7 C2 0.9(5) . . . . ?
C7 C2 C3 C4 1.4(5) . . . . ?
C8 C1 C2 C3 52.6(4) . . . . ?
C8 C1 C2 C7 -123.8(3) . . . . ?
C8 C1 C18 C19 -164.9(2) . . . . ?
C8 C1 C18 C25 12.7(4) . . . . ?
C8 C9 C10 S1 -0.7(3) . . . . ?
C8 C9 C10 C13 -177.6(2) . . . . ?
C9 C8 C11 S1 -1.2(3) . . . . ?
C9 C8 C11 C12 -178.4(3) . . . . ?
C9 C10 C13 C14 -5.2(4) . . . . ?
C9 C10 C13 C17 173.2(2) . . . . ?
C10 S1 C11 C8 0.7(2) . . . . ?
C10 S1 C11 C12 178.3(3) . . . . ?
C10 C13 C14 C15 174.9(2) . . . . ?
C10 C13 C17 C16 -174.6(2) . . . . ?
C11 S1 C10 C9 0.0(2) . . . . ?
C11 S1 C10 C13 177.1(2) . . . . ?
C11 C8 C9 C10 1.3(4) . . . . ?
C13 C14 C15 N1 0.5(4) . . . . ?
C14 C13 C17 C16 3.9(3) . . . . ?
C15 N1 C16 C17 -2.4(3) . . . . ?
C16 N1 C15 C14 2.6(4) . . . . ?
C17 C13 C14 C15 -3.6(4) . . . . ?
C18 C1 C2 C3 -128.6(3) . . . . ?
C18 C1 C2 C7 55.0(4) . . . . ?
C18 C1 C8 C9 39.8(4) . . . . ?
C18 C1 C8 C11 -140.4(3) . . . . ?
C18 C19 C20 C21 179.1(2) . . . . ?
C18 C19 C24 C23 179.2(2) . . . . ?
C18 C25 C26 C27 171.3(2) . . . . ?
C18 C25 C28 S2 -172.17(19) . . . . ?
C18 C25 C28 C29 8.2(4) . . . . ?
C19 C18 C25 C26 52.8(3) . . . . ?
C19 C18 C25 C28 -131.5(3) . . . . ?
C19 C20 C21 C22 2.3(4) . . . . ?
C20 C19 C24 C23 -0.4(4) . . . . ?
C20 C21 C22 C23 -1.5(4) . . . . ?
C21 C22 C23 C24 -0.2(4) . . . . ?
C22 C23 C24 C19 1.2(4) . . . . ?
C24 C19 C20 C21 -1.3(4) . . . . ?
C25 C18 C19 C20 50.7(3) . . . . ?
C25 C18 C19 C24 -128.9(3) . . . . ?
C25 C26 C27 S2 3.3(3) . . . . ?
C25 C26 C27 C30 -173.7(2) . . . . ?
C26 C25 C28 S2 4.0(3) . . . . ?
C26 C25 C28 C29 -175.7(3) . . . . ?
C26 C27 C30 C31 -43.2(4) . . . . ?
C26 C27 C30 C34 135.1(3) . . . . ?
C27 S2 C28 C25 -1.8(2) . . . . ?
C27 S2 C28 C29 177.9(2) . . . . ?
C27 C30 C31 C32 177.3(2) . . . . ?
C27 C30 C34 C33 -175.8(2) . . . . ?
C28 S2 C27 C26 -0.9(2) . . . . ?
C28 S2 C27 C30 176.3(2) . . . . ?
C28 C25 C26 C27 -4.8(3) . . . . ?
C30 C31 C32 N2 -1.0(4) . . . . ?
C31 C30 C34 C33 2.5(4) . . . . ?
C32 N2 C33 C34 -0.2(4) . . . . ?
C33 N2 C32 C31 1.7(4) . . . . ?
C34 C30 C31 C32 -1.1(4) . . . . ?
C35 C36 C37 C38 -2.9(3) . . . . ?
C35 C36 C37 C42 173.9(2) . . . . ?
C35 C40 C44 O7 25.3(3) . . . . ?
C35 C40 C44 O8 -159.3(2) . . . . ?
C36 C35 C40 C39 4.7(3) . . . . ?
C36 C35 C40 C44 -175.5(2) . . . . ?
C36 C35 C41 O1 -37.4(3) . . . . ?
C36 C35 C41 O2 139.9(2) . . . . ?
C36 C37 C38 C39 4.9(3) . . . . ?
C36 C37 C38 C43 -170.8(2) . . . . ?
C36 C37 C42 O3 23.5(3) . . . . ?
C36 C37 C42 O4 -154.1(2) . . . . ?
C37 C38 C39 C40 -2.2(3) . . . . ?
C37 C38 C43 O5 -130.1(2) . . . . ?
C37 C38 C43 O6 54.2(3) . . . . ?
C38 C37 C42 O3 -159.9(2) . . . . ?
C38 C37 C42 O4 22.5(3) . . . . ?
C38 C39 C40 C35 -2.7(3) . . . . ?
C38 C39 C40 C44 177.5(2) . . . . ?
C39 C38 C43 O5 54.1(3) . . . . ?
C39 C38 C43 O6 -121.6(2) . . . . ?
C39 C40 C44 O7 -154.8(2) . . . . ?
C39 C40 C44 O8 20.5(3) . . . . ?
C40 C35 C36 C37 -2.0(3) . . . . ?
C40 C35 C41 O1 141.7(2) . . . . ?
C40 C35 C41 O2 -41.0(3) . . . . ?
C41 C35 C36 C37 177.1(2) . . . . ?
C41 C35 C40 C39 -174.4(2) . . . . ?
C41 C35 C40 C44 5.5(4) . . . . ?
C42 C37 C38 C39 -171.8(2) . . . . ?
C42 C37 C38 C43 12.5(3) . . . . ?
C43 C38 C39 C40 173.7(2) . . . . ?
O9 C45 C46 C47 14.2(4) . . . . ?
O9 C45 C46 C48 -165.6(2) . . . 3_666 ?
C45 C46 C47 C48 -179.5(2) . . . . ?
C46 C47 C48 C46 -0.4(4) . . . 3_666 ?
C46 C47 C48 C49 -179.3(2) . . . . ?
C46 C48 C49 O11 117.2(3) 3_666 . . . ?
C46 C48 C49 O12 -51.2(7) 3_666 . . . ?
C46 C48 C49 O11A 178.1(3) 3_666 . . . ?
C46 C48 C49 O12A -7.4(6) 3_666 . . . ?
C47 C48 C49 O11 -64.0(4) . . . . ?
C47 C48 C49 O12 127.6(6) . . . . ?
C47 C48 C49 O11A -3.1(4) . . . . ?
C47 C48 C49 O12A 171.4(5) . . . . ?
C48 C46 C47 C48 0.4(4) 3_666 . . . ?
O10 C45 C46 C47 -146.9(6) . . . . ?
O10 C45 C46 C48 33.3(7) . . . 3_666 ?
O10A C45 C46 C47 171.4(5) . . . . ?
O10A C45 C46 C48 -8.4(6) . . . 3_666 ?

loop_
_platon_squeeze_void_nr
_platon_squeeze_void_average_x
_platon_squeeze_void_average_y
_platon_squeeze_void_average_z
_platon_squeeze_void_volume
_platon_squeeze_void_count_electrons
_platon_squeeze_void_content
1 0.143 0.226 0.133 102 26 '1 CH3OH,1 H2O'
2 0.143 0.274 0.633 102 27 '1 CH3OH,1 H2O'
3 -0.144 0.726 0.367 102 26 '1 CH3OH,1 H2O'
4 -0.144 0.774 0.867 102 26 '1 CH3OH,1 H2O'
